data_1540969
loop_
_publ_author_name
'Shimakawa, Y.'
'Kubo, Y.'
'Igarashi, H.'
'Manako, T.'
'Nakabayashi, Y.'

_publ_section_title
;
 Rietveld analysis of Tl2 Ba2 Can-1 Cun O4+2N (n= 1, 2 and 3) by powder
 X-Ray diffraction
;
_journal_name_full 'Physica C (Amsterdam)'
_journal_page_first 97
_journal_page_last 102
_journal_volume 156
_journal_year 1988
_chemical_formula_sum 'Ba2 Cu O6 Tl2'
_chemical_name_systematic 'Tl2 Ba2 Cu O6'
_space_group_IT_number 139
_symmetry_space_group_name_Hall '-I 4 2'
_symmetry_space_group_name_H-M 'I 4/m m m'
_cell_angle_alpha 90
_cell_angle_beta 90
_cell_angle_gamma 90
_cell_formula_units_Z 2
_cell_length_a 3.85944
_cell_length_b 3.85944
_cell_length_c 23.1272
_cell_volume 344.486
_citation_journal_id_ASTM PHYCE6
_cod_data_source_file Shimakawa_PHYCE6_1988_163.cif
_cod_data_source_block Ba2Cu1O6Tl2
_cod_original_cell_volume 344.4861
_cod_original_formula_sum 'Ba2 Cu1 O6 Tl2'
_cod_database_code 1540969

loop_
_symmetry_equiv_pos_as_xyz
x,y,z
-y,x,z
-x,-y,z
y,-x,z
x,-y,-z
y,x,-z
-x,y,-z
-y,-x,-z
-x,-y,-z
y,-x,-z
x,y,-z
-y,x,-z
-x,y,z
-y,-x,z
x,-y,z
y,x,z
x+1/2,y+1/2,z+1/2
-y+1/2,x+1/2,z+1/2
-x+1/2,-y+1/2,z+1/2
y+1/2,-x+1/2,z+1/2
x+1/2,-y+1/2,-z+1/2
y+1/2,x+1/2,-z+1/2
-x+1/2,y+1/2,-z+1/2
-y+1/2,-x+1/2,-z+1/2
-x+1/2,-y+1/2,-z+1/2
y+1/2,-x+1/2,-z+1/2
x+1/2,y+1/2,-z+1/2
-y+1/2,x+1/2,-z+1/2
-x+1/2,y+1/2,z+1/2
-y+1/2,-x+1/2,z+1/2
x+1/2,-y+1/2,z+1/2
y+1/2,x+1/2,z+1/2

loop_
_atom_site_label
_atom_site_type_symbol
_atom_site_fract_x
_atom_site_fract_y
_atom_site_fract_z
_atom_site_occupancy
_atom_site_U_iso_or_equiv
Tl2 Tl+3 0.5 0.5 0.0841 0.009 0.0
O3 O-2 0 0.5 0 1 0.0
Cu1 Cu+2 0 0 0 0.994 0.0
O2 O-2 0 0 0.114 1 0.0
Tl1 Tl+3 0 0 0.2031 0.995 0.0
O1 O-2 0.5 0.5 0.212 1 0.0
Ba1 Ba+2 0.5 0.5 0.0841 0.991 0.0
